data_7211061
loop_
_publ_author_name
'Zhou, Lian'
'Zhang, Jun'
'Li, Yi-Zhi'
'Du, Hong-Bin'

_publ_section_title
;
 Synthesis and properties of four coordination polymers built from a
 semi-rigid tripod carboxylic acid
;
_journal_issue 44
_journal_name_full CrystEngComm
_journal_page_first 8989
_journal_paper_doi 10.1039/c3ce41186a
_journal_volume 15
_journal_year 2013
_chemical_formula_sum 'C155 H167 Co7 N7 O51'
_chemical_formula_weight 3356.53
_chemical_name_systematic
; 
 ? 
;
_space_group_IT_number 2
_symmetry_cell_setting triclinic
_symmetry_space_group_name_Hall '-P 1'
_symmetry_space_group_name_H-M 'P -1'
_atom_sites_solution_hydrogens geom
_atom_sites_solution_primary direct
_atom_sites_solution_secondary difmap
_audit_creation_method SHELXL-97
_cell_angle_alpha 99.832(2)
_cell_angle_beta 104.423(3)
_cell_angle_gamma 115.202(2)
_cell_formula_units_Z 1
_cell_length_a 15.260(2)
_cell_length_b 17.273(3)
_cell_length_c 20.297(3)
_cell_measurement_reflns_used 9278
_cell_measurement_temperature 291(2)
_cell_measurement_theta_max 27.46
_cell_measurement_theta_min 2.19
_cell_volume 4448.1(12)
_computing_cell_refinement 'Bruker XSCANS'
_computing_data_collection 'Bruker XSCANS'
_computing_data_reduction 'Bruker SHELXTL'
_computing_molecular_graphics 'Bruker SHELXTL'
_computing_publication_material 'Bruker SHELXTL'
_computing_structure_refinement 'SHELXL-97 (Sheldrick, 2008)'
_computing_structure_solution 'SHELXS-97 (Sheldrick, 2008)'
_diffrn_ambient_temperature 291(2)
_diffrn_measured_fraction_theta_full 0.980
_diffrn_measured_fraction_theta_max 0.980
_diffrn_radiation_monochromator graphite
_diffrn_radiation_source 'fine-focus sealed tube'
_diffrn_radiation_type MoK\a
_diffrn_radiation_wavelength 0.71073
_diffrn_reflns_av_R_equivalents 0.0069
_diffrn_reflns_av_sigmaI/netI 0.0566
_diffrn_reflns_limit_h_max 18
_diffrn_reflns_limit_h_min -12
_diffrn_reflns_limit_k_max 21
_diffrn_reflns_limit_k_min -21
_diffrn_reflns_limit_l_max 24
_diffrn_reflns_limit_l_min -25
_diffrn_reflns_number 34857
_diffrn_reflns_theta_full 26.00
_diffrn_reflns_theta_max 26.00
_diffrn_reflns_theta_min 1.09
_exptl_absorpt_coefficient_mu 0.714
_exptl_absorpt_correction_T_max 0.8483
_exptl_absorpt_correction_T_min 0.8372
_exptl_absorpt_correction_type multi-scan
_exptl_absorpt_process_details SADABS;Bruker,2000
_exptl_crystal_colour Purple
_exptl_crystal_density_diffrn 1.253
_exptl_crystal_density_method 'not measured'
_exptl_crystal_description rod
_exptl_crystal_F_000 1743
_exptl_crystal_size_max 0.26
_exptl_crystal_size_mid 0.25
_exptl_crystal_size_min 0.24
_platon_squeeze_details
;
 Because of the highly disordered solvent molecules, the PLATON/SQUEEZE
 route was employed to calculate the diffraction contribution from the
 solvent molecules, and thereby to produce a set of solvent-free
 diffraction intensities used for refinement. The unit cell was found
 to contain a void of 1125 A^3 (25.3% of the unit cell volume), holding
 73 electrons. These might correspond with the removal of ~1 DMF
 and 4 H2O molecules from the unit cell. Based on the elemental
 analysis and TG analysis, 1 DMF and 4 H2O were directly included
 in the final molecular formula. Those solvents are included in the
 reported chemical formula and derived values (reported crystal-data
 formula, formula weight,Dx, Mu and F(000)).
;
_refine_diff_density_max 0.932
_refine_diff_density_min -0.994
_refine_diff_density_rms 0.095
_refine_ls_extinction_method none
_refine_ls_goodness_of_fit_ref 1.039
_refine_ls_hydrogen_treatment constr
_refine_ls_matrix_type full
_refine_ls_number_parameters 964
_refine_ls_number_reflns 17123
_refine_ls_number_restraints 0
_refine_ls_restrained_S_all 1.039
_refine_ls_R_factor_all 0.0682
_refine_ls_R_factor_gt 0.0589
_refine_ls_shift/su_max 0.000
_refine_ls_shift/su_mean 0.000
_refine_ls_structure_factor_coef Fsqd
_refine_ls_weighting_details 'calc w=1/[\s^2^(Fo^2^)+(0.0900P)^2^+1.8800P] where P=(Fo^2^+2Fc^2^)/3'
_refine_ls_weighting_scheme calc
_refine_ls_wR_factor_gt 0.1568
_refine_ls_wR_factor_ref 0.1594
_reflns_number_gt 12326
_reflns_number_total 17123
_reflns_threshold_expression >2sigma(I)
_cod_data_source_file c3ce41186a.txt
_cod_data_source_block 3
_cod_depositor_comments
;
The following automatic conversions were performed:

'_symmetry_cell_setting' value 'Triclinic' changed to 'triclinic'
according to /home/saulius/struct/CIF-dictionaries/cif_core.dic
dictionary named 'cif_core.dic' version 2.4.2 from 2011-04-26.

Automatic conversion script
Id: cif_fix_values 1891 2012-01-12 08:04:46Z andrius 
;
_cod_original_cell_volume 4448.2(11)
_cod_original_sg_symbol_H-M 'P-1   '
_cod_database_code 7211061

loop_
_symmetry_equiv_pos_as_xyz
'x, y, z'
'-x, -y, -z'

loop_
_atom_site_label
_atom_site_type_symbol
_atom_site_fract_x
_atom_site_fract_y
_atom_site_fract_z
_atom_site_U_iso_or_equiv
_atom_site_adp_type
_atom_site_occupancy
_atom_site_symmetry_multiplicity
_atom_site_calc_flag
_atom_site_refinement_flags
C1 C 1.5971(3) 0.6739(2) 1.04443(18) 0.0351(8) Uani 1 1 d .
H1 H 1.5858 0.7192 1.0319 0.042 Uiso 1 1 calc R
C2 C 1.6846(3) 0.6819(2) 0.95942(19) 0.0376(8) Uani 1 1 d .
H2A H 1.6580 0.7213 0.9481 0.056 Uiso 1 1 calc R
H2B H 1.6620 0.6340 0.9166 0.056 Uiso 1 1 calc R
H2C H 1.7591 0.7154 0.9790 0.056 Uiso 1 1 calc R
C3 C 1.6739(3) 0.5812(2) 1.03604(18) 0.0348(8) Uani 1 1 d .
H3A H 1.7463 0.6125 1.0655 0.052 Uiso 1 1 calc R
H3B H 1.6612 0.5352 0.9951 0.052 Uiso 1 1 calc R
H3C H 1.6333 0.5540 1.0633 0.052 Uiso 1 1 calc R
C4 C 1.3070(3) 0.6633(2) 0.98960(17) 0.0309(8) Uani 1 1 d .
C5 C 1.2541(3) 0.6151(2) 0.91014(17) 0.0292(7) Uani 1 1 d .
C6 C 1.1605(3) 0.6075(2) 0.87398(17) 0.0305(7) Uani 1 1 d .
H6 H 1.1307 0.6334 0.8986 0.037 Uiso 1 1 calc R
C7 C 1.1094(3) 0.5611(2) 0.80039(18) 0.0324(8) Uani 1 1 d .
H7 H 1.0459 0.5556 0.7754 0.039 Uiso 1 1 calc R
C8 C 1.1569(3) 0.5234(2) 0.76608(17) 0.0298(7) Uani 1 1 d .
C9 C 1.2472(3) 0.5280(2) 0.80171(17) 0.0343(8) Uani 1 1 d .
H9 H 1.2761 0.5006 0.7776 0.041 Uiso 1 1 calc R
C10 C 1.2964(3) 0.5740(2) 0.87456(17) 0.0310(7) Uani 1 1 d .
H10 H 1.3584 0.5771 0.8995 0.037 Uiso 1 1 calc R
C11 C 1.1603(3) 0.4542(2) 0.65583(17) 0.0346(8) Uani 1 1 d .
H11A H 1.1618 0.4013 0.6648 0.041 Uiso 1 1 calc R
H11B H 1.2310 0.5027 0.6701 0.041 Uiso 1 1 calc R
C12 C 1.0970(3) 0.4330(2) 0.57503(17) 0.0298(7) Uani 1 1 d .
C13 C 1.1355(3) 0.4977(2) 0.54008(18) 0.0314(7) Uani 1 1 d .
C14 C 1.0777(3) 0.4662(2) 0.46316(17) 0.0301(7) Uani 1 1 d .
C15 C 0.9821(3) 0.3849(2) 0.42917(17) 0.0297(7) Uani 1 1 d .
C16 C 0.9425(3) 0.3325(2) 0.46991(17) 0.0311(8) Uani 1 1 d .
C17 C 0.9987(3) 0.3537(2) 0.54259(17) 0.0308(7) Uani 1 1 d .
C18 C 0.9511(3) 0.2893(2) 0.58371(18) 0.0335(8) Uani 1 1 d .
H18A H 0.8965 0.2971 0.5935 0.050 Uiso 1 1 calc R
H18B H 1.0039 0.3027 0.6281 0.050 Uiso 1 1 calc R
H18C H 0.9234 0.2280 0.5551 0.050 Uiso 1 1 calc R
C19 C 1.2435(3) 0.5833(2) 0.56494(19) 0.0392(9) Uani 1 1 d .
H19A H 1.2816 0.5947 0.6142 0.059 Uiso 1 1 calc R
H19B H 1.2344 0.6340 0.5602 0.059 Uiso 1 1 calc R
H19C H 1.2812 0.5741 0.5358 0.059 Uiso 1 1 calc R
C20 C 0.9247(3) 0.3535(2) 0.34879(17) 0.0348(8) Uani 1 1 d .
H20A H 0.8783 0.2896 0.3325 0.052 Uiso 1 1 calc R
H20B H 0.9739 0.3670 0.3250 0.052 Uiso 1 1 calc R
H20C H 0.8857 0.3840 0.3381 0.052 Uiso 1 1 calc R
C21 C 0.8349(3) 0.2481(2) 0.43183(19) 0.0361(8) Uani 1 1 d .
H21A H 0.7983 0.2347 0.4648 0.043 Uiso 1 1 calc R
H21B H 0.7932 0.2564 0.3919 0.043 Uiso 1 1 calc R
C22 C 0.7734(3) 0.1022(2) 0.35673(19) 0.0403(9) Uani 1 1 d .
C23 C 0.7970(3) 0.0399(2) 0.3246(2) 0.0437(10) Uani 1 1 d .
H23 H 0.8653 0.0511 0.3386 0.052 Uiso 1 1 calc R
C24 C 0.7188(3) -0.0392(2) 0.2714(2) 0.0469(10) Uani 1 1 d .
H24 H 0.7349 -0.0808 0.2499 0.056 Uiso 1 1 calc R
C25 C 0.6166(3) -0.0568(2) 0.2502(2) 0.0414(9) Uani 1 1 d .
C26 C 0.5934(3) 0.0063(2) 0.28247(19) 0.0377(9) Uani 1 1 d .
H26 H 0.5252 -0.0047 0.2683 0.045 Uiso 1 1 calc R
C27 C 0.6712(3) 0.0852(2) 0.33522(19) 0.0367(8) Uani 1 1 d .
H27 H 0.6553 0.1271 0.3565 0.044 Uiso 1 1 calc R
C28 C 0.5312(3) -0.1430(2) 0.1923(2) 0.0413(9) Uani 1 1 d .
C29 C 1.1171(3) 0.5245(2) 0.41878(18) 0.0320(8) Uani 1 1 d .
H29A H 1.0600 0.5234 0.3836 0.038 Uiso 1 1 calc R
H29B H 1.1653 0.5864 0.4490 0.038 Uiso 1 1 calc R
C30 C 1.2007(3) 0.5206(2) 0.33238(17) 0.0293(7) Uani 1 1 d .
C31 C 1.1918(3) 0.5910(2) 0.31147(17) 0.0292(7) Uani 1 1 d .
H31 H 1.1601 0.6188 0.3319 0.035 Uiso 1 1 calc R
C32 C 1.2304(3) 0.6181(2) 0.26036(17) 0.0305(7) Uani 1 1 d .
H32 H 1.2235 0.6641 0.2458 0.037 Uiso 1 1 calc R
C33 C 1.2795(3) 0.5790(2) 0.22987(18) 0.0311(7) Uani 1 1 d .
C34 C 1.2868(3) 0.5093(2) 0.24999(18) 0.0329(8) Uani 1 1 d .
H34 H 1.3191 0.4822 0.2295 0.039 Uiso 1 1 calc R
C35 C 1.2471(3) 0.4792(2) 0.29993(18) 0.0330(8) Uani 1 1 d .
H35 H 1.2510 0.4310 0.3122 0.040 Uiso 1 1 calc R
C36 C 1.3309(3) 0.6153(2) 0.18021(18) 0.0314(8) Uani 1 1 d .
C37 C 1.2494(3) 0.8774(2) 1.22708(18) 0.0310(8) Uani 1 1 d .
H37 H 1.2472 0.9064 1.1926 0.037 Uiso 1 1 calc R
C38 C 1.1847(3) 0.9631(2) 1.28359(18) 0.0330(8) Uani 1 1 d .
H38A H 1.2026 0.9963 1.2512 0.050 Uiso 1 1 calc R
H38B H 1.2165 1.0040 1.3316 0.050 Uiso 1 1 calc R
H38C H 1.1106 0.9320 1.2706 0.050 Uiso 1 1 calc R
C39 C 1.2168(3) 0.8537(2) 1.33512(18) 0.0339(8) Uani 1 1 d .
H39A H 1.1484 0.8032 1.3210 0.051 Uiso 1 1 calc R
H39B H 1.2325 0.8954 1.3798 0.051 Uiso 1 1 calc R
H39C H 1.2666 0.8330 1.3407 0.051 Uiso 1 1 calc R
C40 C 1.0715(3) 0.6740(2) 1.02991(17) 0.0307(7) Uani 1 1 d .
H40 H 1.0986 0.7143 1.0059 0.037 Uiso 1 1 calc R
C41 C 0.9109(3) 0.6070(2) 0.93291(18) 0.0345(8) Uani 1 1 d .
H41A H 0.9514 0.6550 0.9173 0.052 Uiso 1 1 calc R
H41B H 0.8531 0.6129 0.9383 0.052 Uiso 1 1 calc R
H41C H 0.8859 0.5501 0.8980 0.052 Uiso 1 1 calc R
C42 C 0.9244(3) 0.5449(2) 1.03233(18) 0.0330(8) Uani 1 1 d .
H42A H 0.9740 0.5557 1.0774 0.050 Uiso 1 1 calc R
H42B H 0.8998 0.4857 1.0012 0.050 Uiso 1 1 calc R
H42C H 0.8670 0.5495 1.0401 0.050 Uiso 1 1 calc R
C43 C 1.3351(3) 0.9165(2) 1.05676(18) 0.0340(8) Uani 1 1 d .
H43 H 1.3990 0.9185 1.0656 0.041 Uiso 1 1 calc R
C44 C 1.0589(3) 0.8688(2) 0.90679(18) 0.0300(7) Uani 1 1 d .
C45 C 1.0048(3) 0.8479(2) 0.82959(17) 0.0298(7) Uani 1 1 d .
C46 C 0.9843(3) 0.7686(2) 0.78229(17) 0.0309(7) Uani 1 1 d .
H46 H 1.0042 0.7303 0.8005 0.037 Uiso 1 1 calc R
C47 C 0.9348(3) 0.7446(2) 0.70862(18) 0.0322(8) Uani 1 1 d .
H47 H 0.9243 0.6923 0.6779 0.039 Uiso 1 1 calc R
C48 C 0.9017(3) 0.7997(2) 0.68188(17) 0.0314(8) Uani 1 1 d .
C49 C 0.9219(3) 0.8792(2) 0.72853(17) 0.0318(8) Uani 1 1 d .
H49 H 0.9012 0.9172 0.7104 0.038 Uiso 1 1 calc R
C50 C 0.9722(3) 0.9028(2) 0.80161(17) 0.0302(7) Uani 1 1 d .
H50 H 0.9843 0.9560 0.8321 0.036 Uiso 1 1 calc R
C51 C 0.8509(3) 0.7111(2) 0.56187(17) 0.0308(7) Uani 1 1 d .
H51A H 0.8296 0.6579 0.5772 0.037 Uiso 1 1 calc R
H51B H 0.9211 0.7312 0.5627 0.037 Uiso 1 1 calc R
C52 C 0.7788(3) 0.6877(2) 0.48630(17) 0.0298(7) Uani 1 1 d .
C53 C 0.6819(3) 0.6077(2) 0.45915(17) 0.0301(7) Uani 1 1 d .
C54 C 0.6221(3) 0.5771(2) 0.38673(17) 0.0302(7) Uani 1 1 d .
C55 C 0.6555(3) 0.6237(2) 0.34036(18) 0.0313(7) Uani 1 1 d .
C56 C 0.7485(3) 0.7069(2) 0.36978(17) 0.0299(7) Uani 1 1 d .
C57 C 0.8098(3) 0.7396(2) 0.44179(17) 0.0291(7) Uani 1 1 d .
C58 C 0.9120(3) 0.8272(2) 0.47260(18) 0.0320(8) Uani 1 1 d .
H58A H 0.9379 0.8403 0.4350 0.048 Uiso 1 1 calc R
H58B H 0.9613 0.8217 0.5086 0.048 Uiso 1 1 calc R
H58C H 0.9014 0.8752 0.4937 0.048 Uiso 1 1 calc R
C59 C 0.6482(3) 0.5562(2) 0.50928(18) 0.0322(8) Uani 1 1 d .
H59A H 0.5802 0.5050 0.4839 0.048 Uiso 1 1 calc R
H59B H 0.6465 0.5947 0.5485 0.048 Uiso 1 1 calc R
H59C H 0.6964 0.5362 0.5274 0.048 Uiso 1 1 calc R
C60 C 0.5160(3) 0.4925(2) 0.35545(19) 0.0340(8) Uani 1 1 d .
H60A H 0.4820 0.4872 0.3903 0.041 Uiso 1 1 calc R
H60B H 0.4725 0.4954 0.3131 0.041 Uiso 1 1 calc R
C61 C 0.4489(3) 0.3381(2) 0.28662(19) 0.0378(9) Uani 1 1 d .
C62 C 0.3530(3) 0.3262(2) 0.25663(17) 0.0306(7) Uani 1 1 d .
H62 H 0.3377 0.3715 0.2712 0.037 Uiso 1 1 calc R
C63 C 0.2765(3) 0.2448(2) 0.20320(18) 0.0368(8) Uani 1 1 d .
H63 H 0.2113 0.2379 0.1810 0.044 Uiso 1 1 calc R
C64 C 0.2953(3) 0.1753(2) 0.18276(18) 0.0328(8) Uani 1 1 d .
C65 C 0.3938(3) 0.1878(2) 0.21785(19) 0.0401(9) Uani 1 1 d .
H65 H 0.4082 0.1412 0.2063 0.048 Uiso 1 1 calc R
C66 C 0.4702(3) 0.2686(2) 0.26942(19) 0.0397(9) Uani 1 1 d .
H66 H 0.5355 0.2762 0.2924 0.048 Uiso 1 1 calc R
C67 C 0.2153(3) 0.0907(2) 0.12315(17) 0.0289(7) Uani 1 1 d .
C68 C 0.5949(3) 0.5833(2) 0.26049(17) 0.0328(8) Uani 1 1 d .
H68A H 0.5702 0.5196 0.2462 0.049 Uiso 1 1 calc R
H68B H 0.6391 0.6108 0.2354 0.049 Uiso 1 1 calc R
H68C H 0.5369 0.5939 0.2492 0.049 Uiso 1 1 calc R
C69 C 0.7808(3) 0.7589(2) 0.31884(17) 0.0308(7) Uani 1 1 d .
H69A H 0.7202 0.7504 0.2819 0.037 Uiso 1 1 calc R
H69B H 0.8249 0.8228 0.3447 0.037 Uiso 1 1 calc R
C70 C 0.8659(3) 0.7545(2) 0.23453(18) 0.0310(7) Uani 1 1 d .
C71 C 0.9280(3) 0.7285(2) 0.21089(17) 0.0310(7) Uani 1 1 d .
H71 H 0.9444 0.6885 0.2290 0.037 Uiso 1 1 calc R
C72 C 0.9673(3) 0.7596(2) 0.16090(17) 0.0304(7) Uani 1 1 d .
H72 H 1.0102 0.7413 0.1458 0.037 Uiso 1 1 calc R
C73 C 0.8387(3) 0.8136(2) 0.20679(18) 0.0323(8) Uani 1 1 d .
H73 H 0.7956 0.8315 0.2220 0.039 Uiso 1 1 calc R
C74 C 0.8779(3) 0.8447(2) 0.15572(18) 0.0315(8) Uani 1 1 d .
H74 H 0.8601 0.8836 0.1368 0.038 Uiso 1 1 calc R
C75 C 0.9415(3) 0.8198(2) 0.13285(18) 0.0316(8) Uani 1 1 d .
C76 C 0.9853(3) 0.8596(2) 0.08145(17) 0.0299(7) Uani 1 1 d .
Co1 Co 1.0000 1.0000 1.0000 0.02895(16) Uani 1 2 d S
Co2 Co 1.16397(4) 0.91287(3) 1.03486(2) 0.02959(12) Uani 1 1 d .
Co3 Co 1.45933(4) 0.67451(3) 1.11762(2) 0.03094(13) Uani 1 1 d .
Co4 Co 1.29079(4) 0.76849(3) 1.12272(2) 0.03056(13) Uani 1 1 d .
N1 N 0.9734(2) 0.61144(18) 0.99946(15) 0.0309(6) Uani 1 1 d .
N2 N 1.2210(2) 0.89894(18) 1.27968(15) 0.0327(7) Uani 1 1 d .
N3 N 1.6456(2) 0.64373(19) 1.01256(15) 0.0351(7) Uani 1 1 d .
O1 O 1.07762(18) 0.94118(14) 0.95161(12) 0.0302(5) Uani 1 1 d .
O2 O 1.09153(18) 0.81966(15) 0.92848(11) 0.0304(5) Uani 1 1 d .
O3 O 1.31399(19) 0.96288(15) 1.02159(12) 0.0336(5) Uani 1 1 d .
O4 O 1.27038(18) 0.86671(15) 1.08047(12) 0.0304(5) Uani 1 1 d .
O5 O 1.27946(18) 0.82075(15) 1.21975(12) 0.0324(5) Uani 1 1 d .
O6 O 1.13135(18) 0.68304(15) 1.08962(12) 0.0322(5) Uani 1 1 d .
O7 O 1.38359(19) 0.65416(15) 1.02024(12) 0.0319(5) Uani 1 1 d .
O8 O 1.56319(19) 0.64417(15) 1.09302(12) 0.0330(5) Uani 1 1 d .
O9 O 0.84887(18) 0.78137(15) 0.61053(12) 0.0334(5) Uani 1 1 d .
O10 O 0.53139(19) 0.41606(15) 0.33711(13) 0.0399(6) Uani 1 1 d .
O11 O 0.83599(18) 0.72432(15) 0.28771(12) 0.0310(5) Uani 1 1 d .
O12 O 0.13944(18) 0.09190(14) 0.08168(12) 0.0305(5) Uani 1 1 d .
O13 O 0.22992(18) 0.02383(14) 0.12003(12) 0.0311(5) Uani 1 1 d .
O14 O 0.96310(18) 0.91319(15) 0.05932(11) 0.0301(5) Uani 1 1 d .
O15 O 1.04888(18) 0.83744(14) 0.06674(12) 0.0307(5) Uani 1 1 d .
O16 O 1.10288(18) 0.48110(15) 0.69333(12) 0.0307(5) Uani 1 1 d .
O17 O 0.85641(19) 0.17688(14) 0.40701(12) 0.0363(6) Uani 1 1 d .
O18 O 1.16888(18) 0.48789(15) 0.38351(12) 0.0314(5) Uani 1 1 d .
O19 O 1.32558(18) 0.67763(15) 0.16097(12) 0.0323(5) Uani 1 1 d .
O20 O 1.38557(18) 0.58394(15) 0.16167(12) 0.0320(5) Uani 1 1 d .
O21 O 0.55410(18) -0.20483(15) 0.18202(12) 0.0309(5) Uani 1 1 d .
O22 O 0.45002(19) -0.14347(15) 0.16325(12) 0.0336(6) Uani 1 1 d .
O23 O 1.27491(18) 0.70850(15) 1.02012(12) 0.0309(5) Uani 1 1 d .

loop_
_atom_site_aniso_label
_atom_site_aniso_U_11
_atom_site_aniso_U_22
_atom_site_aniso_U_33
_atom_site_aniso_U_23
_atom_site_aniso_U_13
_atom_site_aniso_U_12
C1 0.033(2) 0.0360(19) 0.0295(18) 0.0117(15) 0.0101(16) 0.0116(16)
C2 0.035(2) 0.0338(18) 0.037(2) 0.0117(15) 0.0135(16) 0.0106(16)
C3 0.033(2) 0.0338(18) 0.0322(19) 0.0110(15) 0.0131(16) 0.0108(16)
C4 0.030(2) 0.0272(17) 0.0276(17) 0.0079(14) 0.0077(15) 0.0097(15)
C5 0.030(2) 0.0293(17) 0.0273(17) 0.0084(13) 0.0091(15) 0.0141(15)
C6 0.032(2) 0.0292(17) 0.0289(17) 0.0102(14) 0.0116(15) 0.0135(15)
C7 0.032(2) 0.0318(17) 0.0287(18) 0.0108(14) 0.0110(15) 0.0117(15)
C8 0.031(2) 0.0289(17) 0.0237(17) 0.0061(13) 0.0088(15) 0.0115(15)
C9 0.033(2) 0.0299(17) 0.0265(18) -0.0098(13) 0.0093(15) 0.0120(16)
C10 0.0274(19) 0.0311(17) 0.0289(17) 0.0094(14) 0.0082(14) 0.0107(15)
C11 0.031(2) 0.0318(18) 0.0278(18) -0.0056(14) 0.0089(15) 0.0109(16)
C12 0.032(2) 0.0281(17) 0.0281(17) 0.0085(13) 0.0110(15) 0.0139(15)
C13 0.031(2) 0.0306(17) 0.0305(18) 0.0110(14) 0.0107(15) 0.0125(15)
C14 0.0286(19) 0.0304(17) 0.0261(17) 0.0089(13) 0.0075(14) 0.0114(15)
C15 0.0291(19) 0.0286(17) 0.0286(17) 0.0089(13) 0.0105(14) 0.0118(15)
C16 0.031(2) 0.0281(17) 0.0287(17) 0.0090(14) 0.0109(15) 0.0102(15)
C17 0.031(2) 0.0272(16) 0.0289(17) 0.0076(13) 0.0109(15) 0.0101(15)
C18 0.034(2) 0.0315(17) 0.0337(19) 0.0122(14) 0.0133(16) 0.0139(16)
C19 0.030(2) 0.0315(18) 0.0284(18) -0.0118(14) -0.0111(15) 0.0108(16)
C20 0.030(2) 0.0314(18) 0.0281(18) -0.0095(14) 0.0081(15) 0.0102(16)
C21 0.0267(19) 0.0332(18) 0.0298(18) -0.0090(14) 0.0098(15) 0.0063(15)
C22 0.029(2) 0.0310(18) 0.035(2) -0.0094(15) -0.0083(16) 0.0104(16)
C23 0.035(2) 0.0297(18) 0.039(2) -0.0128(15) -0.0082(17) 0.0128(17)
C24 0.034(2) 0.036(2) 0.040(2) -0.0126(16) -0.0125(17) 0.0139(18)
C25 0.030(2) 0.0311(18) 0.036(2) -0.0098(15) -0.0095(16) 0.0107(16)
C26 0.033(2) 0.0332(18) 0.0321(19) -0.0091(14) 0.0114(16) 0.0112(16)
C27 0.031(2) 0.0301(18) 0.0352(19) -0.0096(14) 0.0107(16) 0.0114(16)
C28 0.030(2) 0.0315(19) 0.034(2) -0.0116(15) -0.0113(16) 0.0117(17)
C29 0.034(2) 0.0299(17) 0.0307(18) 0.0090(14) 0.0131(15) 0.0136(16)
C30 0.0293(19) 0.0283(16) 0.0280(17) 0.0093(13) 0.0104(14) 0.0120(15)
C31 0.0295(19) 0.0289(16) 0.0264(17) 0.0101(13) 0.0108(14) 0.0110(15)
C32 0.031(2) 0.0296(17) 0.0284(17) 0.0097(14) 0.0099(15) 0.0132(15)
C33 0.031(2) 0.0286(17) 0.0314(18) 0.0113(14) 0.0105(15) 0.0125(15)
C34 0.032(2) 0.0331(18) 0.0339(18) 0.0141(15) 0.0140(15) 0.0142(16)
C35 0.034(2) 0.0332(18) 0.0324(18) 0.0146(14) 0.0138(16) 0.0147(16)
C36 0.030(2) 0.0281(17) 0.0312(18) 0.0109(14) 0.0102(15) 0.0100(15)
C37 0.031(2) 0.0306(17) 0.0285(18) 0.0104(14) 0.0102(15) 0.0126(16)
C38 0.031(2) 0.0305(17) 0.0312(18) 0.0087(14) 0.0109(15) 0.0107(15)
C39 0.035(2) 0.0311(17) 0.0321(18) 0.0114(14) 0.0125(15) 0.0129(16)
C40 0.033(2) 0.0274(17) 0.0283(18) 0.0084(13) 0.0102(15) 0.0123(15)
C41 0.030(2) 0.0331(18) 0.0312(18) 0.0096(14) 0.0083(15) 0.0098(16)
C42 0.033(2) 0.0301(17) 0.0305(18) 0.0089(14) 0.0096(15) 0.0118(15)
C43 0.031(2) 0.0334(18) 0.0304(18) 0.0120(15) 0.0106(15) 0.0096(16)
C44 0.0227(18) 0.0284(17) 0.0309(18) 0.0082(14) 0.0078(14) 0.0072(14)
C45 0.031(2) 0.0299(17) 0.0246(17) 0.0089(13) 0.0093(14) 0.0123(15)
C46 0.033(2) 0.0299(17) 0.0274(17) 0.0103(14) 0.0105(15) 0.0128(15)
C47 0.030(2) 0.0315(17) 0.0290(18) 0.0095(14) 0.0084(15) 0.0117(15)
C48 0.029(2) 0.0309(17) 0.0272(17) 0.0083(14) 0.0075(14) 0.0108(15)
C49 0.033(2) 0.0314(17) 0.0300(18) 0.0109(14) 0.0106(15) 0.0148(16)
C50 0.0288(19) 0.0312(17) 0.0254(17) 0.0087(13) 0.0079(14) 0.0114(15)
C51 0.031(2) 0.0293(17) 0.0279(17) 0.0048(13) 0.0101(15) 0.0128(15)
C52 0.0280(19) 0.0325(17) 0.0262(17) 0.0090(14) 0.0105(14) 0.0120(15)
C53 0.0280(19) 0.0295(17) 0.0278(17) 0.0085(13) 0.0086(14) 0.0109(15)
C54 0.0291(19) 0.0309(17) 0.0290(17) 0.0096(14) 0.0105(15) 0.0134(15)
C55 0.0266(19) 0.0298(17) 0.0318(18) 0.0098(14) 0.0094(15) 0.0097(15)
C56 0.0254(19) 0.0292(17) 0.0311(18) 0.0110(14) 0.0095(14) 0.0097(15)
C57 0.0280(19) 0.0259(16) 0.0282(17) 0.0061(13) 0.0101(14) 0.0097(15)
C58 0.031(2) 0.0288(17) 0.0291(18) 0.0075(14) 0.0091(15) 0.0096(15)
C59 0.032(2) 0.0307(17) 0.0307(18) 0.0103(14) 0.0117(15) 0.0117(15)
C60 0.0280(19) 0.0287(17) 0.0310(18) -0.0108(13) 0.0100(15) 0.0096(15)
C61 0.030(2) 0.0272(17) 0.0318(19) -0.0090(14) -0.0088(15) 0.0110(16)
C62 0.033(2) 0.0257(16) 0.0292(17) 0.0077(13) 0.0106(15) 0.0114(15)
C63 0.029(2) 0.0298(18) 0.0286(18) -0.0074(14) -0.0084(15) 0.0109(16)
C64 0.031(2) 0.0253(16) 0.0293(18) -0.0095(13) 0.0107(15) 0.0098(15)
C65 0.030(2) 0.0307(18) 0.033(2) -0.0119(15) -0.0113(16) 0.0137(16)
C66 0.029(2) 0.0287(18) 0.034(2) -0.0087(14) -0.0098(15) 0.0097(16)
C67 0.028(2) 0.0276(17) 0.0261(17) 0.0084(13) 0.0071(15) 0.0105(15)
C68 0.032(2) 0.0305(17) 0.0277(17) 0.0091(14) 0.0093(15) 0.0094(15)
C69 0.031(2) 0.0281(17) 0.0281(17) 0.0093(13) 0.0095(15) 0.0106(15)
C70 0.030(2) 0.0322(17) 0.0317(18) 0.0142(14) 0.0135(15) 0.0134(15)
C71 0.031(2) 0.0297(17) 0.0286(17) 0.0113(14) 0.0106(15) 0.0115(15)
C72 0.031(2) 0.0302(17) 0.0285(17) 0.0104(14) 0.0101(15) 0.0138(15)
C73 0.033(2) 0.0336(18) 0.0322(18) 0.0150(14) 0.0145(15) 0.0147(16)
C74 0.034(2) 0.0311(17) 0.0305(18) 0.0118(14) 0.0118(15) 0.0157(16)
C75 0.031(2) 0.0294(17) 0.0299(18) 0.0096(14) 0.0104(15) 0.0107(15)
C76 0.032(2) 0.0269(16) 0.0266(17) 0.0089(13) 0.0084(15) 0.0116(15)
Co1 0.0289(4) 0.0276(3) 0.0261(3) 0.0086(3) 0.0091(3) 0.0106(3)
Co2 0.0296(3) 0.0280(2) 0.0272(2) 0.00909(18) 0.0096(2) 0.0110(2)
Co3 0.0292(3) 0.0298(2) 0.0282(2) 0.00893(19) 0.0088(2) 0.0106(2)
Co4 0.0306(3) 0.0287(2) 0.0281(2) 0.00925(18) 0.0094(2) 0.0114(2)
N1 0.0287(17) 0.0287(14) 0.0316(15) 0.0103(12) 0.0114(12) 0.0102(13)
N2 0.0314(17) 0.0306(15) 0.0290(15) 0.0066(12) 0.0094(13) 0.0110(13)
N3 0.0327(18) 0.0343(15) 0.0322(16) 0.0088(12) 0.0107(13) 0.0124(14)
O1 0.0290(13) 0.0292(12) 0.0290(12) 0.0103(10) 0.0116(10) 0.0102(10)
O2 0.0312(14) 0.0303(12) 0.0279(12) 0.0115(10) 0.0101(10) 0.0132(11)
O3 0.0322(14) 0.0342(12) 0.0316(13) 0.0132(10) 0.0130(11) 0.0121(11)
O4 0.0284(13) 0.0299(12) 0.0306(12) 0.0104(10) 0.0109(10) 0.0119(10)
O5 0.0342(14) 0.0312(12) 0.0274(12) 0.0083(10) 0.0093(10) 0.0136(11)
O6 0.0326(14) 0.0303(12) 0.0299(13) 0.0082(10) 0.0124(11) 0.0120(11)
O7 0.0319(14) 0.0318(12) 0.0277(12) 0.0090(10) 0.0105(10) 0.0121(11)
O8 0.0322(14) 0.0323(12) 0.0305(12) 0.0093(10) 0.0098(10) 0.0134(11)
O9 0.0301(13) 0.0292(12) 0.0269(12) -0.0088(9) 0.0071(10) 0.0109(11)
O10 0.0293(14) 0.0290(12) 0.0340(13) -0.0106(10) -0.0118(11) 0.0113(11)
O11 0.0307(14) 0.0327(12) 0.0307(12) 0.0140(10) 0.0128(10) 0.0140(11)
O12 0.0313(14) 0.0279(12) 0.0292(12) 0.0098(9) 0.0109(11) 0.0117(10)
O13 0.0323(14) 0.0269(12) 0.0301(12) 0.0087(9) 0.0105(10) 0.0118(10)
O14 0.0289(14) 0.0311(12) 0.0268(12) 0.0103(10) 0.0099(10) 0.0113(11)
O15 0.0296(14) 0.0284(12) 0.0287(12) 0.0083(9) 0.0099(10) 0.0102(10)
O16 0.0291(13) 0.0324(12) 0.0277(12) 0.0090(10) 0.0101(10) 0.0127(10)
O17 0.0328(15) 0.0263(12) 0.0314(13) 0.0070(10) -0.0096(10) 0.0110(11)
O18 0.0308(14) 0.0292(12) 0.0312(12) 0.0096(10) 0.0116(10) 0.0120(11)
O19 0.0320(14) 0.0315(12) 0.0303(12) 0.0117(10) 0.0109(10) 0.0124(11)
O20 0.0300(14) 0.0325(12) 0.0303(12) 0.0110(10) 0.0117(10) 0.0119(11)
O21 0.0292(14) 0.0298(12) 0.0282(12) 0.0089(10) 0.0088(10) 0.0106(11)
O22 0.0314(15) 0.0289(12) 0.0304(13) 0.0088(10) 0.0078(11) 0.0083(11)
O23 0.0318(14) 0.0280(11) 0.0263(12) 0.0070(9) 0.0086(10) 0.0107(11)

loop_
_atom_type_symbol
_atom_type_description
_atom_type_scat_dispersion_real
_atom_type_scat_dispersion_imag
_atom_type_scat_source
C C 0.0033 0.0016 'International Tables Vol C Tables 4.2.6.8 and 6.1.1.4'
H H 0.0000 0.0000 'International Tables Vol C Tables 4.2.6.8 and 6.1.1.4'
O O 0.0106 0.0060 'International Tables Vol C Tables 4.2.6.8 and 6.1.1.4'
Co Co 0.3494 0.9721 'International Tables Vol C Tables 4.2.6.8 and 6.1.1.4'
N N 0.0061 0.0033 'International Tables Vol C Tables 4.2.6.8 and 6.1.1.4'

loop_
_geom_angle_atom_site_label_1
_geom_angle_atom_site_label_2
_geom_angle_atom_site_label_3
_geom_angle
_geom_angle_site_symmetry_1
_geom_angle_site_symmetry_3
N3 C1 O8 123.6(3) . .
N3 C1 H1 118.2 . .
O8 C1 H1 118.2 . .
N3 C2 H2A 109.5 . .
N3 C2 H2B 109.5 . .
H2A C2 H2B 109.5 . .
N3 C2 H2C 109.5 . .
H2A C2 H2C 109.5 . .
H2B C2 H2C 109.5 . .
N3 C3 H3A 109.5 . .
N3 C3 H3B 109.5 . .
H3A C3 H3B 109.5 . .
N3 C3 H3C 109.5 . .
H3A C3 H3C 109.5 . .
H3B C3 H3C 109.5 . .
O23 C4 O7 125.0(3) . .
O23 C4 C5 119.8(3) . .
O7 C4 C5 115.3(3) . .
C6 C5 C10 119.9(3) . .
C6 C5 C4 120.0(3) . .
C10 C5 C4 120.0(3) . .
C5 C6 C7 120.5(3) . .
C5 C6 H6 119.7 . .
C7 C6 H6 119.7 . .
C8 C7 C6 117.6(3) . .
C8 C7 H7 121.2 . .
C6 C7 H7 121.2 . .
C9 C8 O16 124.0(3) . .
C9 C8 C7 122.2(3) . .
O16 C8 C7 113.8(3) . .
C8 C9 C10 119.3(3) . .
C8 C9 H9 120.3 . .
C10 C9 H9 120.3 . .
C5 C10 C9 120.4(3) . .
C5 C10 H10 119.8 . .
C9 C10 H10 119.8 . .
O16 C11 C12 103.0(3) . .
O16 C11 H11A 111.2 . .
C12 C11 H11A 111.2 . .
O16 C11 H11B 111.2 . .
C12 C11 H11B 111.2 . .
H11A C11 H11B 109.1 . .
C17 C12 C13 123.0(3) . .
C17 C12 C11 117.8(3) . .
C13 C12 C11 118.9(3) . .
C12 C13 C14 114.0(3) . .
C12 C13 C19 129.7(3) . .
C14 C13 C19 113.8(3) . .
C15 C14 C13 122.4(3) . .
C15 C14 C29 118.3(3) . .
C13 C14 C29 119.2(3) . .
C16 C15 C14 119.0(3) . .
C16 C15 C20 120.0(3) . .
C14 C15 C20 121.0(3) . .
C15 C16 C17 121.7(3) . .
C15 C16 C21 117.3(3) . .
C17 C16 C21 121.0(3) . .
C16 C17 C12 118.5(3) . .
C16 C17 C18 118.6(3) . .
C12 C17 C18 122.9(3) . .
C17 C18 H18A 109.5 . .
C17 C18 H18B 109.5 . .
H18A C18 H18B 109.5 . .
C17 C18 H18C 109.5 . .
H18A C18 H18C 109.5 . .
H18B C18 H18C 109.5 . .
C13 C19 H19A 109.5 . .
C13 C19 H19B 109.5 . .
H19A C19 H19B 109.5 . .
C13 C19 H19C 109.5 . .
H19A C19 H19C 109.5 . .
H19B C19 H19C 109.5 . .
C15 C20 H20A 109.5 . .
C15 C20 H20B 109.5 . .
H20A C20 H20B 109.5 . .
C15 C20 H20C 109.5 . .
H20A C20 H20C 109.5 . .
H20B C20 H20C 109.5 . .
O17 C21 C16 104.5(3) . .
O17 C21 H21A 110.9 . .
C16 C21 H21A 110.9 . .
O17 C21 H21B 110.9 . .
C16 C21 H21B 110.9 . .
H21A C21 H21B 108.9 . .
O17 C22 C23 114.3(3) . .
O17 C22 C27 126.0(3) . .
C23 C22 C27 119.8(3) . .
C24 C23 C22 119.9(4) . .
C24 C23 H23 120.0 . .
C22 C23 H23 120.0 . .
C23 C24 C25 120.5(4) . .
C23 C24 H24 119.7 . .
C25 C24 H24 119.7 . .
C24 C25 C26 119.3(3) . .
C24 C25 C28 120.6(3) . .
C26 C25 C28 120.1(3) . .
C27 C26 C25 120.3(4) . .
C27 C26 H26 119.9 . .
C25 C26 H26 119.9 . .
C26 C27 C22 120.2(3) . .
C26 C27 H27 119.9 . .
C22 C27 H27 119.9 . .
O22 C28 O21 129.6(3) . .
O22 C28 C25 116.3(3) . .
O21 C28 C25 114.1(3) . .
O18 C29 C14 106.5(3) . .
O18 C29 H29A 110.4 . .
C14 C29 H29A 110.4 . .
O18 C29 H29B 110.4 . .
C14 C29 H29B 110.4 . .
H29A C29 H29B 108.6 . .
O18 C30 C35 114.9(3) . .
O18 C30 C31 125.8(3) . .
C35 C30 C31 119.3(3) . .
C32 C31 C30 118.9(3) . .
C32 C31 H31 120.5 . .
C30 C31 H31 120.5 . .
C31 C32 C33 121.8(3) . .
C31 C32 H32 119.1 . .
C33 C32 H32 119.1 . .
C34 C33 C32 119.0(3) . .
C34 C33 C36 119.5(3) . .
C32 C33 C36 121.3(3) . .
C35 C34 C33 120.7(3) . .
C35 C34 H34 119.6 . .
C33 C34 H34 119.6 . .
C34 C35 C30 120.3(3) . .
C34 C35 H35 119.9 . .
C30 C35 H35 119.9 . .
O19 C36 O20 120.7(3) . .
O19 C36 C33 121.2(3) . .
O20 C36 C33 118.0(3) . .
O5 C37 N2 124.7(3) . .
O5 C37 H37 117.7 . .
N2 C37 H37 117.7 . .
N2 C38 H38A 109.5 . .
N2 C38 H38B 109.5 . .
H38A C38 H38B 109.5 . .
N2 C38 H38C 109.5 . .
H38A C38 H38C 109.5 . .
H38B C38 H38C 109.5 . .
N2 C39 H39A 109.5 . .
N2 C39 H39B 109.5 . .
H39A C39 H39B 109.5 . .
N2 C39 H39C 109.5 . .
H39A C39 H39C 109.5 . .
H39B C39 H39C 109.5 . .
O6 C40 N1 124.2(3) . .
O6 C40 H40 117.9 . .
N1 C40 H40 117.9 . .
N1 C41 H41A 109.5 . .
N1 C41 H41B 109.5 . .
H41A C41 H41B 109.5 . .
N1 C41 H41C 109.5 . .
H41A C41 H41C 109.5 . .
H41B C41 H41C 109.5 . .
N1 C42 H42A 109.5 . .
N1 C42 H42B 109.5 . .
H42A C42 H42B 109.5 . .
N1 C42 H42C 109.5 . .
H42A C42 H42C 109.5 . .
H42B C42 H42C 109.5 . .
O3 C43 O4 120.5(3) . .
O3 C43 Co2 60.42(19) . .
O4 C43 Co2 60.14(19) . .
O3 C43 H43 119.7 . .
O4 C43 H43 119.7 . .
Co2 C43 H43 179.1 . .
O2 C44 O1 119.5(3) . .
O2 C44 C45 120.6(3) . .
O1 C44 C45 119.8(3) . .
O2 C44 Co2 59.96(16) . .
O1 C44 Co2 59.61(16) . .
C45 C44 Co2 174.9(2) . .
C50 C45 C46 118.0(3) . .
C50 C45 C44 123.4(3) . .
C46 C45 C44 118.6(3) . .
C45 C46 C47 122.1(3) . .
C45 C46 H46 119.0 . .
C47 C46 H46 119.0 . .
C48 C47 C46 119.0(3) . .
C48 C47 H47 120.5 . .
C46 C47 H47 120.5 . .
O9 C48 C47 124.2(3) . .
O9 C48 C49 116.4(3) . .
C47 C48 C49 119.5(3) . .
C50 C49 C48 121.0(3) . .
C50 C49 H49 119.5 . .
C48 C49 H49 119.5 . .
C45 C50 C49 120.4(3) . .
C45 C50 H50 119.8 . .
C49 C50 H50 119.8 . .
O9 C51 C52 110.4(3) . .
O9 C51 H51A 109.6 . .
C52 C51 H51A 109.6 . .
O9 C51 H51B 109.6 . .
C52 C51 H51B 109.6 . .
H51A C51 H51B 108.1 . .
C57 C52 C53 120.1(3) . .
C57 C52 C51 121.4(3) . .
C53 C52 C51 118.3(3) . .
C54 C53 C52 119.2(3) . .
C54 C53 C59 121.9(3) . .
C52 C53 C59 118.9(3) . .
C53 C54 C55 121.4(3) . .
C53 C54 C60 121.1(3) . .
C55 C54 C60 117.5(3) . .
C54 C55 C56 118.1(3) . .
C54 C55 C68 120.2(3) . .
C56 C55 C68 121.6(3) . .
C57 C56 C55 121.8(3) . .
C57 C56 C69 120.9(3) . .
C55 C56 C69 117.3(3) . .
C56 C57 C52 118.9(3) . .
C56 C57 C58 121.6(3) . .
C52 C57 C58 119.4(3) . .
C57 C58 H58A 109.5 . .
C57 C58 H58B 109.5 . .
H58A C58 H58B 109.5 . .
C57 C58 H58C 109.5 . .
H58A C58 H58C 109.5 . .
H58B C58 H58C 109.5 . .
C53 C59 H59A 109.5 . .
C53 C59 H59B 109.5 . .
H59A C59 H59B 109.5 . .
C53 C59 H59C 109.5 . .
H59A C59 H59C 109.5 . .
H59B C59 H59C 109.5 . .
O10 C60 C54 107.8(3) . .
O10 C60 H60A 110.1 . .
C54 C60 H60A 110.1 . .
O10 C60 H60B 110.1 . .
C54 C60 H60B 110.1 . .
H60A C60 H60B 108.5 . .
C62 C61 O10 124.6(3) . .
C62 C61 C66 120.7(3) . .
O10 C61 C66 114.6(3) . .
C61 C62 C63 119.2(3) . .
C61 C62 H62 120.4 . .
C63 C62 H62 120.4 . .
C64 C63 C62 121.8(3) . .
C64 C63 H63 119.1 . .
C62 C63 H63 119.1 . .
C63 C64 C65 117.4(3) . .
C63 C64 C67 121.5(3) . .
C65 C64 C67 121.0(3) . .
C66 C65 C64 121.0(3) . .
C66 C65 H65 119.5 . .
C64 C65 H65 119.5 . .
C65 C66 C61 119.6(3) . .
C65 C66 H66 120.2 . .
C61 C66 H66 120.2 . .
O12 C67 O13 126.2(3) . .
O12 C67 C64 117.9(3) . .
O13 C67 C64 115.9(3) . .
C55 C68 H68A 109.5 . .
C55 C68 H68B 109.5 . .
H68A C68 H68B 109.5 . .
C55 C68 H68C 109.5 . .
H68A C68 H68C 109.5 . .
H68B C68 H68C 109.5 . .
O11 C69 C56 106.6(3) . .
O11 C69 H69A 110.4 . .
C56 C69 H69A 110.4 . .
O11 C69 H69B 110.4 . .
C56 C69 H69B 110.4 . .
H69A C69 H69B 108.6 . .
C71 C70 O11 117.6(3) . .
C71 C70 C73 119.8(3) . .
O11 C70 C73 122.5(3) . .
C70 C71 C72 122.0(3) . .
C70 C71 H71 119.0 . .
C72 C71 H71 119.0 . .
C71 C72 C75 119.0(3) . .
C71 C72 H72 120.5 . .
C75 C72 H72 120.5 . .
C74 C73 C70 118.3(3) . .
C74 C73 H73 120.9 . .
C70 C73 H73 120.9 . .
C75 C74 C73 121.9(3) . .
C75 C74 H74 119.1 . .
C73 C74 H74 119.1 . .
C74 C75 C72 119.0(3) . .
C74 C75 C76 119.0(3) . .
C72 C75 C76 122.0(3) . .
O14 C76 O15 124.8(3) . .
O14 C76 C75 120.3(3) . .
O15 C76 C75 114.8(3) . .
O14 Co1 O14 180.00(10) 2_776 1_556
O14 Co1 O12 92.03(9) 2_776 2_666
O14 Co1 O12 87.97(9) 1_556 2_666
O14 Co1 O12 87.97(9) 2_776 1_666
O14 Co1 O12 92.03(9) 1_556 1_666
O12 Co1 O12 180.000(1) 2_666 1_666
O14 Co1 O1 85.50(9) 2_776 .
O14 Co1 O1 94.50(9) 1_556 .
O12 Co1 O1 89.80(9) 2_666 .
O12 Co1 O1 90.20(9) 1_666 .
O14 Co1 O1 94.50(9) 2_776 2_777
O14 Co1 O1 85.50(9) 1_556 2_777
O12 Co1 O1 90.20(9) 2_666 2_777
O12 Co1 O1 89.80(9) 1_666 2_777
O1 Co1 O1 180.00(10) . 2_777
O13 Co2 O15 95.47(9) 1_666 1_556
O13 Co2 O1 104.11(9) 1_666 .
O15 Co2 O1 99.83(9) 1_556 .
O13 Co2 O2 164.30(9) 1_666 .
O15 Co2 O2 93.22(9) 1_556 .
O1 Co2 O2 61.41(9) . .
O13 Co2 O4 93.61(9) 1_666 .
O15 Co2 O4 96.15(9) 1_556 .
O1 Co2 O4 154.75(9) . .
O2 Co2 O4 98.44(9) . .
O13 Co2 O3 87.77(9) 1_666 .
O15 Co2 O3 156.22(9) 1_556 .
O1 Co2 O3 102.20(9) . .
O2 Co2 O3 89.54(9) . .
O4 Co2 O3 60.10(9) . .
O13 Co2 C44 135.03(10) 1_666 .
O15 Co2 C44 98.09(10) 1_556 .
O1 Co2 C44 31.28(10) . .
O2 Co2 C44 30.14(10) . .
O4 Co2 C44 126.95(10) . .
O3 Co2 C44 96.11(10) . .
O13 Co2 C43 90.47(11) 1_666 .
O15 Co2 C43 126.43(10) 1_556 .
O1 Co2 C43 130.05(10) . .
O2 Co2 C43 94.86(10) . .
O4 Co2 C43 30.29(9) . .
O3 Co2 C43 29.82(9) . .
C44 Co2 C43 114.25(11) . .
O7 Co3 O21 120.69(10) . 1_666
O7 Co3 O20 115.22(10) . 1_556
O21 Co3 O20 115.93(9) 1_666 1_556
O7 Co3 O8 93.76(10) . .
O21 Co3 O8 98.59(10) 1_666 .
O20 Co3 O8 106.65(10) 1_556 .
O23 Co4 O19 91.95(9) . 1_556
O23 Co4 O22 98.74(9) . 1_666
O19 Co4 O22 86.50(9) 1_556 1_666
O23 Co4 O6 85.39(9) . .
O19 Co4 O6 92.86(9) 1_556 .
O22 Co4 O6 175.84(9) 1_666 .
O23 Co4 O5 170.23(10) . .
O19 Co4 O5 91.56(9) 1_556 .
O22 Co4 O5 90.58(9) 1_666 .
O6 Co4 O5 85.33(9) . .
O23 Co4 O4 85.05(9) . .
O19 Co4 O4 173.54(9) 1_556 .
O22 Co4 O4 88.30(9) 1_666 .
O6 Co4 O4 92.61(9) . .
O5 Co4 O4 92.32(9) . .
C40 N1 C41 120.7(3) . .
C40 N1 C42 122.0(3) . .
C41 N1 C42 117.3(3) . .
C37 N2 C38 121.6(3) . .
C37 N2 C39 121.8(3) . .
C38 N2 C39 116.4(3) . .
C1 N3 C3 119.5(3) . .
C1 N3 C2 121.0(3) . .
C3 N3 C2 119.0(3) . .
C44 O1 Co2 89.11(19) . .
C44 O1 Co1 141.2(2) . .
Co2 O1 Co1 105.73(9) . .
C44 O2 Co2 89.90(19) . .
C43 O3 Co2 89.8(2) . .
C43 O4 Co4 121.4(2) . .
C43 O4 Co2 89.6(2) . .
Co4 O4 Co2 147.35(12) . .
C37 O5 Co4 121.8(2) . .
C40 O6 Co4 120.2(2) . .
C4 O7 Co3 134.2(2) . .
C1 O8 Co3 117.7(2) . .
C48 O9 C51 114.9(3) . .
C61 O10 C60 117.6(3) . .
C70 O11 C69 118.4(2) . .
C67 O12 Co1 137.4(2) . 1_444
C67 O13 Co2 126.4(2) . 1_444
C76 O14 Co1 142.2(2) . 1_554
C76 O15 Co2 124.7(2) . 1_554
C8 O16 C11 113.6(3) . .
C22 O17 C21 114.2(3) . .
C30 O18 C29 119.2(2) . .
C36 O19 Co4 170.6(2) . 1_554
C36 O20 Co3 100.07(19) . 1_554
C28 O21 Co3 124.5(2) . 1_444
C28 O22 Co4 139.2(2) . 1_444
C4 O23 Co4 139.3(2) . .

loop_
_geom_bond_atom_site_label_1
_geom_bond_atom_site_label_2
_geom_bond_distance
_geom_bond_site_symmetry_2
C1 N3 1.300(5) .
C1 O8 1.305(4) .
C1 H1 0.9300 .
C2 N3 1.477(4) .
C2 H2A 0.9600 .
C2 H2B 0.9600 .
C2 H2C 0.9600 .
C3 N3 1.432(4) .
C3 H3A 0.9600 .
C3 H3B 0.9600 .
C3 H3C 0.9600 .
C4 O23 1.242(4) .
C4 O7 1.268(4) .
C4 C5 1.506(4) .
C5 C6 1.372(5) .
C5 C10 1.374(5) .
C6 C7 1.400(5) .
C6 H6 0.9300 .
C7 C8 1.390(5) .
C7 H7 0.9300 .
C8 C9 1.348(5) .
C8 O16 1.381(4) .
C9 C10 1.385(5) .
C9 H9 0.9300 .
C10 H10 0.9300 .
C11 O16 1.457(4) .
C11 C12 1.569(5) .
C11 H11A 0.9700 .
C11 H11B 0.9700 .
C12 C17 1.418(5) .
C12 C13 1.420(4) .
C13 C14 1.458(5) .
C13 C19 1.554(5) .
C14 C15 1.414(5) .
C14 C29 1.501(4) .
C15 C16 1.381(4) .
C15 C20 1.518(5) .
C16 C17 1.401(5) .
C16 C21 1.537(5) .
C17 C18 1.547(4) .
C18 H18A 0.9600 .
C18 H18B 0.9600 .
C18 H18C 0.9600 .
C19 H19A 0.9600 .
C19 H19B 0.9600 .
C19 H19C 0.9600 .
C20 H20A 0.9600 .
C20 H20B 0.9600 .
C20 H20C 0.9600 .
C21 O17 1.446(4) .
C21 H21A 0.9700 .
C21 H21B 0.9700 .
C22 O17 1.351(4) .
C22 C23 1.387(5) .
C22 C27 1.391(5) .
C23 C24 1.386(5) .
C23 H23 0.9300 .
C24 C25 1.387(6) .
C24 H24 0.9300 .
C25 C26 1.394(5) .
C25 C28 1.512(4) .
C26 C27 1.379(5) .
C26 H26 0.9300 .
C27 H27 0.9300 .
C28 O22 1.229(4) .
C28 O21 1.258(4) .
C29 O18 1.445(4) .
C29 H29A 0.9700 .
C29 H29B 0.9700 .
C30 O18 1.360(4) .
C30 C35 1.396(5) .
C30 C31 1.402(4) .
C31 C32 1.371(4) .
C31 H31 0.9300 .
C32 C33 1.386(5) .
C32 H32 0.9300 .
C33 C34 1.375(5) .
C33 C36 1.489(4) .
C34 C35 1.372(4) .
C34 H34 0.9300 .
C35 H35 0.9300 .
C36 O19 1.234(4) .
C36 O20 1.266(4) .
C37 O5 1.248(4) .
C37 N2 1.303(4) .
C37 H37 0.9300 .
C38 N2 1.435(4) .
C38 H38A 0.9600 .
C38 H38B 0.9600 .
C38 H38C 0.9600 .
C39 N2 1.475(4) .
C39 H39A 0.9600 .
C39 H39B 0.9600 .
C39 H39C 0.9600 .
C40 O6 1.261(4) .
C40 N1 1.314(4) .
C40 H40 0.9300 .
C41 N1 1.414(4) .
C41 H41A 0.9600 .
C41 H41B 0.9600 .
C41 H41C 0.9600 .
C42 N1 1.450(4) .
C42 H42A 0.9600 .
C42 H42B 0.9600 .
C42 H42C 0.9600 .
C43 O3 1.248(4) .
C43 O4 1.265(4) .
C43 Co2 2.509(4) .
C43 H43 0.9300 .
C44 O2 1.242(4) .
C44 O1 1.284(4) .
C44 C45 1.475(5) .
C44 Co2 2.473(3) .
C45 C50 1.383(5) .
C45 C46 1.391(5) .
C46 C47 1.392(5) .
C46 H46 0.9300 .
C47 C48 1.380(5) .
C47 H47 0.9300 .
C48 O9 1.376(4) .
C48 C49 1.389(5) .
C49 C50 1.384(5) .
C49 H49 0.9300 .
C50 H50 0.9300 .
C51 O9 1.444(4) .
C51 C52 1.515(5) .
C51 H51A 0.9700 .
C51 H51B 0.9700 .
C52 C57 1.403(4) .
C52 C53 1.412(5) .
C53 C54 1.389(5) .
C53 C59 1.507(4) .
C54 C55 1.394(4) .
C54 C60 1.522(5) .
C55 C56 1.408(5) .
C55 C68 1.513(5) .
C56 C57 1.385(5) .
C56 C69 1.521(4) .
C57 C58 1.515(4) .
C58 H58A 0.9600 .
C58 H58B 0.9600 .
C58 H58C 0.9600 .
C59 H59A 0.9600 .
C59 H59B 0.9600 .
C59 H59C 0.9600 .
C60 O10 1.441(4) .
C60 H60A 0.9700 .
C60 H60B 0.9700 .
C61 C62 1.347(5) .
C61 O10 1.375(4) .
C61 C66 1.383(5) .
C62 C63 1.402(4) .
C62 H62 0.9300 .
C63 C64 1.371(5) .
C63 H63 0.9300 .
C64 C65 1.397(5) .
C64 C67 1.493(4) .
C65 C66 1.382(4) .
C65 H65 0.9300 .
C66 H66 0.9300 .
C67 O12 1.261(4) .
C67 O13 1.261(4) .
C68 H68A 0.9600 .
C68 H68B 0.9600 .
C68 H68C 0.9600 .
C69 O11 1.425(4) .
C69 H69A 0.9700 .
C69 H69B 0.9700 .
C70 C71 1.358(5) .
C70 O11 1.371(4) .
C70 C73 1.403(5) .
C71 C72 1.376(4) .
C71 H71 0.9300 .
C72 C75 1.413(5) .
C72 H72 0.9300 .
C73 C74 1.396(4) .
C73 H73 0.9300 .
C74 C75 1.363(5) .
C74 H74 0.9300 .
C75 C76 1.486(4) .
C76 O14 1.227(4) .
C76 O15 1.265(4) .
Co1 O14 2.062(2) 2_776
Co1 O14 2.062(2) 1_556
Co1 O12 2.065(2) 2_666
Co1 O12 2.065(2) 1_666
Co1 O1 2.160(2) .
Co1 O1 2.160(2) 2_777
Co2 O13 2.008(2) 1_666
Co2 O15 2.026(2) 1_556
Co2 O1 2.134(2) .
Co2 O2 2.141(2) .
Co2 O4 2.176(2) .
Co2 O3 2.182(2) .
Co3 O7 1.909(2) .
Co3 O21 1.925(2) 1_666
Co3 O20 1.998(2) 1_556
Co3 O8 2.012(2) .
Co4 O23 2.066(2) .
Co4 O19 2.066(2) 1_556
Co4 O22 2.079(3) 1_666
Co4 O6 2.083(2) .
Co4 O5 2.102(2) .
Co4 O4 2.127(2) .
O12 Co1 2.065(2) 1_444
O13 Co2 2.008(2) 1_444
O14 Co1 2.062(2) 1_554
O15 Co2 2.026(2) 1_554
O19 Co4 2.066(2) 1_554
O20 Co3 1.998(2) 1_554
O21 Co3 1.925(2) 1_444
O22 Co4 2.079(2) 1_444

loop_
_geom_torsion_atom_site_label_1
_geom_torsion_atom_site_label_2
_geom_torsion_atom_site_label_3
_geom_torsion_atom_site_label_4
_geom_torsion
_geom_torsion_site_symmetry_1
_geom_torsion_site_symmetry_4
O23 C4 C5 C6 -11.6(5) . .
O7 C4 C5 C6 168.8(3) . .
O23 C4 C5 C10 172.2(3) . .
O7 C4 C5 C10 -7.3(4) . .
C10 C5 C6 C7 -2.4(5) . .
C4 C5 C6 C7 -178.6(3) . .
C5 C6 C7 C8 0.1(5) . .
C6 C7 C8 C9 2.2(5) . .
C6 C7 C8 O16 -178.3(3) . .
O16 C8 C9 C10 178.5(3) . .
C7 C8 C9 C10 -2.0(5) . .
C6 C5 C10 C9 2.6(5) . .
C4 C5 C10 C9 178.8(3) . .
C8 C9 C10 C5 -0.4(5) . .
O16 C11 C12 C17 -71.9(4) . .
O16 C11 C12 C13 102.0(3) . .
C17 C12 C13 C14 -13.8(5) . .
C11 C12 C13 C14 172.7(3) . .
C17 C12 C13 C19 -174.6(3) . .
C11 C12 C13 C19 11.8(5) . .
C12 C13 C14 C15 10.2(5) . .
C19 C13 C14 C15 174.2(3) . .
C12 C13 C14 C29 -173.7(3) . .
C19 C13 C14 C29 -9.7(5) . .
C13 C14 C15 C16 -1.0(5) . .
C29 C14 C15 C16 -177.2(3) . .
C13 C14 C15 C20 -179.1(3) . .
C29 C14 C15 C20 4.7(5) . .
C14 C15 C16 C17 -5.6(5) . .
C20 C15 C16 C17 172.5(3) . .
C14 C15 C16 C21 175.8(3) . .
C20 C15 C16 C21 -6.0(5) . .
C15 C16 C17 C12 2.3(5) . .
C21 C16 C17 C12 -179.2(3) . .
C15 C16 C17 C18 -177.3(3) . .
C21 C16 C17 C18 1.2(5) . .
C13 C12 C17 C16 8.2(5) . .
C11 C12 C17 C16 -178.2(3) . .
C13 C12 C17 C18 -172.3(3) . .
C11 C12 C17 C18 1.3(5) . .
C15 C16 C21 O17 91.1(4) . .
C17 C16 C21 O17 -87.5(4) . .
O17 C22 C23 C24 -179.3(4) . .
C27 C22 C23 C24 -0.3(6) . .
C22 C23 C24 C25 -0.2(7) . .
C23 C24 C25 C26 0.6(6) . .
C23 C24 C25 C28 179.9(4) . .
C24 C25 C26 C27 -0.4(6) . .
C28 C25 C26 C27 -179.8(4) . .
C25 C26 C27 C22 -0.1(6) . .
O17 C22 C27 C26 179.3(4) . .
C23 C22 C27 C26 0.5(6) . .
C24 C25 C28 O22 -161.2(4) . .
C26 C25 C28 O22 18.2(6) . .
C24 C25 C28 O21 20.2(6) . .
C26 C25 C28 O21 -160.5(4) . .
C15 C14 C29 O18 -82.8(4) . .
C13 C14 C29 O18 100.9(3) . .
O18 C30 C31 C32 178.1(3) . .
C35 C30 C31 C32 -1.0(5) . .
C30 C31 C32 C33 -1.1(5) . .
C31 C32 C33 C34 1.9(5) . .
C31 C32 C33 C36 -173.5(3) . .
C32 C33 C34 C35 -0.5(5) . .
C36 C33 C34 C35 174.9(3) . .
C33 C34 C35 C30 -1.6(5) . .
O18 C30 C35 C34 -176.9(3) . .
C31 C30 C35 C34 2.3(5) . .
C34 C33 C36 O19 179.8(3) . .
C32 C33 C36 O19 -4.8(5) . .
C34 C33 C36 O20 -4.4(5) . .
C32 C33 C36 O20 171.0(3) . .
O2 C44 C45 C50 -175.9(3) . .
O1 C44 C45 C50 0.1(5) . .
Co2 C44 C45 C50 -81(3) . .
O2 C44 C45 C46 4.8(5) . .
O1 C44 C45 C46 -179.2(3) . .
Co2 C44 C45 C46 99(3) . .
C50 C45 C46 C47 1.5(5) . .
C44 C45 C46 C47 -179.1(3) . .
C45 C46 C47 C48 -2.4(5) . .
C46 C47 C48 O9 -177.6(3) . .
C46 C47 C48 C49 2.5(5) . .
O9 C48 C49 C50 178.4(3) . .
C47 C48 C49 C50 -1.8(5) . .
C46 C45 C50 C49 -0.7(5) . .
C44 C45 C50 C49 180.0(3) . .
C48 C49 C50 C45 0.8(5) . .
O9 C51 C52 C57 81.9(4) . .
O9 C51 C52 C53 -103.3(3) . .
C57 C52 C53 C54 5.5(5) . .
C51 C52 C53 C54 -169.4(3) . .
C57 C52 C53 C59 -176.7(3) . .
C51 C52 C53 C59 8.4(5) . .
C52 C53 C54 C55 -0.2(5) . .
C59 C53 C54 C55 -177.9(3) . .
C52 C53 C54 C60 -178.4(3) . .
C59 C53 C54 C60 3.9(5) . .
C53 C54 C55 C56 -4.7(5) . .
C60 C54 C55 C56 173.6(3) . .
C53 C54 C55 C68 173.0(3) . .
C60 C54 C55 C68 -8.7(5) . .
C54 C55 C56 C57 4.4(5) . .
C68 C55 C56 C57 -173.2(3) . .
C54 C55 C56 C69 -177.0(3) . .
C68 C55 C56 C69 5.4(5) . .
C55 C56 C57 C52 0.8(5) . .
C69 C56 C57 C52 -177.8(3) . .
C55 C56 C57 C58 177.5(3) . .
C69 C56 C57 C58 -1.1(5) . .
C53 C52 C57 C56 -5.7(5) . .
C51 C52 C57 C56 168.9(3) . .
C53 C52 C57 C58 177.5(3) . .
C51 C52 C57 C58 -7.8(5) . .
C53 C54 C60 O10 -86.2(4) . .
C55 C54 C60 O10 95.5(4) . .
O10 C61 C62 C63 177.1(3) . .
C66 C61 C62 C63 -5.2(6) . .
C61 C62 C63 C64 2.9(6) . .
C62 C63 C64 C65 0.7(6) . .
C62 C63 C64 C67 -176.7(3) . .
C63 C64 C65 C66 -2.1(6) . .
C67 C64 C65 C66 175.3(3) . .
C64 C65 C66 C61 0.0(6) . .
C62 C61 C66 C65 3.8(6) . .
O10 C61 C66 C65 -178.3(4) . .
C63 C64 C67 O12 15.4(5) . .
C65 C64 C67 O12 -161.9(3) . .
C63 C64 C67 O13 -163.5(3) . .
C65 C64 C67 O13 19.2(5) . .
C57 C56 C69 O11 93.5(4) . .
C55 C56 C69 O11 -85.2(4) . .
O11 C70 C71 C72 -176.0(3) . .
C73 C70 C71 C72 1.2(5) . .
C70 C71 C72 C75 -0.6(5) . .
C71 C70 C73 C74 -0.7(5) . .
O11 C70 C73 C74 176.3(3) . .
C70 C73 C74 C75 -0.4(5) . .
C73 C74 C75 C72 0.9(5) . .
C73 C74 C75 C76 -176.5(3) . .
C71 C72 C75 C74 -0.5(5) . .
C71 C72 C75 C76 176.9(3) . .
C74 C75 C76 O14 -1.0(5) . .
C72 C75 C76 O14 -178.4(3) . .
C74 C75 C76 O15 175.5(3) . .
C72 C75 C76 O15 -1.9(5) . .
O2 C44 Co2 O13 171.40(17) . 1_666
O1 C44 Co2 O13 -10.5(3) . 1_666
C45 C44 Co2 O13 74(3) . 1_666
O2 C44 Co2 O15 -82.43(19) . 1_556
O1 C44 Co2 O15 95.64(18) . 1_556
C45 C44 Co2 O15 -180(100) . 1_556
O2 C44 Co2 O1 -178.1(3) . .
C45 C44 Co2 O1 84(3) . .
O1 C44 Co2 O2 178.1(3) . .
C45 C44 Co2 O2 -98(3) . .
O2 C44 Co2 O4 21.6(2) . .
O1 C44 Co2 O4 -160.34(16) . .
C45 C44 Co2 O4 -76(3) . .
O2 C44 Co2 O3 78.43(19) . .
O1 C44 Co2 O3 -103.49(18) . .
C45 C44 Co2 O3 -19(3) . .
O2 C44 Co2 C43 53.8(2) . .
O1 C44 Co2 C43 -128.15(18) . .
C45 C44 Co2 C43 -44(3) . .
O3 C43 Co2 O13 -84.69(19) . 1_666
O4 C43 Co2 O13 96.37(19) . 1_666
O3 C43 Co2 O15 178.16(17) . 1_556
O4 C43 Co2 O15 -0.8(2) . 1_556
O3 C43 Co2 O1 24.3(2) . .
O4 C43 Co2 O1 -154.64(16) . .
O3 C43 Co2 O2 80.52(19) . .
O4 C43 Co2 O2 -98.42(18) . .
O3 C43 Co2 O4 178.9(3) . .
O4 C43 Co2 O3 -178.9(3) . .
O3 C43 Co2 C44 56.5(2) . .
O4 C43 Co2 C44 -122.40(18) . .
O6 C40 N1 C41 178.8(3) . .
O6 C40 N1 C42 -0.7(5) . .
O5 C37 N2 C38 -178.3(3) . .
O5 C37 N2 C39 -3.1(5) . .
O8 C1 N3 C3 -6.7(5) . .
O8 C1 N3 C2 -178.3(3) . .
O2 C44 O1 Co2 1.9(3) . .
C45 C44 O1 Co2 -174.1(3) . .
O2 C44 O1 Co1 -112.5(4) . .
C45 C44 O1 Co1 71.4(4) . .
Co2 C44 O1 Co1 -114.4(3) . .
O13 Co2 O1 C44 172.35(18) 1_666 .
O15 Co2 O1 C44 -89.41(19) 1_556 .
O2 Co2 O1 C44 -1.10(17) . .
O4 Co2 O1 C44 39.1(3) . .
O3 Co2 O1 C44 81.59(19) . .
C43 Co2 O1 C44 69.5(2) . .
O13 Co2 O1 Co1 -43.98(11) 1_666 .
O15 Co2 O1 Co1 54.26(10) 1_556 .
O2 Co2 O1 Co1 142.57(12) . .
O4 Co2 O1 Co1 -177.26(15) . .
O3 Co2 O1 Co1 -134.74(9) . .
C44 Co2 O1 Co1 143.7(2) . .
C43 Co2 O1 Co1 -146.83(11) . .
O14 Co1 O1 C44 -111.4(3) 2_776 .
O14 Co1 O1 C44 68.6(3) 1_556 .
O12 Co1 O1 C44 -19.3(3) 2_666 .
O12 Co1 O1 C44 160.7(3) 1_666 .
O1 Co1 O1 C44 76(29) 2_777 .
O14 Co1 O1 Co2 139.68(10) 2_776 .
O14 Co1 O1 Co2 -40.32(10) 1_556 .
O12 Co1 O1 Co2 -128.27(10) 2_666 .
O12 Co1 O1 Co2 51.73(10) 1_666 .
O1 Co1 O1 Co2 -33(29) 2_777 .
O1 C44 O2 Co2 -1.9(3) . .
C45 C44 O2 Co2 174.1(3) . .
O13 Co2 O2 C44 -23.0(4) 1_666 .
O15 Co2 O2 C44 100.58(19) 1_556 .
O1 Co2 O2 C44 1.14(18) . .
O4 Co2 O2 C44 -162.71(19) . .
O3 Co2 O2 C44 -103.05(19) . .
C43 Co2 O2 C44 -132.4(2) . .
O4 C43 O3 Co2 1.1(3) . .
O13 Co2 O3 C43 94.8(2) 1_666 .
O15 Co2 O3 C43 -3.7(3) 1_556 .
O1 Co2 O3 C43 -161.20(19) . .
O2 Co2 O3 C43 -100.6(2) . .
O4 Co2 O3 C43 -0.62(18) . .
C44 Co2 O3 C43 -130.1(2) . .
O3 C43 O4 Co4 168.1(2) . .
Co2 C43 O4 Co4 169.1(2) . .
O3 C43 O4 Co2 -1.1(3) . .
O23 Co4 O4 C43 -63.8(2) . .
O19 Co4 O4 C43 -1.2(9) 1_556 .
O22 Co4 O4 C43 35.2(2) 1_666 .
O6 Co4 O4 C43 -148.9(2) . .
O5 Co4 O4 C43 125.7(2) . .
O23 Co4 O4 Co2 95.8(2) . .
O19 Co4 O4 Co2 158.3(7) 1_556 .
O22 Co4 O4 Co2 -165.3(2) 1_666 .
O6 Co4 O4 Co2 10.7(2) . .
O5 Co4 O4 Co2 -74.8(2) . .
O13 Co2 O4 C43 -84.73(19) 1_666 .
O15 Co2 O4 C43 179.37(19) 1_556 .
O1 Co2 O4 C43 50.2(3) . .
O2 Co2 O4 C43 85.18(19) . .
O3 Co2 O4 C43 0.61(18) . .
C44 Co2 O4 C43 74.4(2) . .
O13 Co2 O4 Co4 112.6(2) 1_666 .
O15 Co2 O4 Co4 16.7(2) 1_556 .
O1 Co2 O4 Co4 -112.4(2) . .
O2 Co2 O4 Co4 -77.5(2) . .
O3 Co2 O4 Co4 -162.0(2) . .
C44 Co2 O4 Co4 -88.2(2) . .
C43 Co2 O4 Co4 -162.6(3) . .
N2 C37 O5 Co4 165.6(3) . .
O23 Co4 O5 C37 -62.6(6) . .
O19 Co4 O5 C37 -173.6(3) 1_556 .
O22 Co4 O5 C37 99.8(3) 1_666 .
O6 Co4 O5 C37 -80.9(3) . .
O4 Co4 O5 C37 11.5(3) . .
N1 C40 O6 Co4 168.3(3) . .
O23 Co4 O6 C40 -45.8(2) . .
O19 Co4 O6 C40 -137.5(2) 1_556 .
O22 Co4 O6 C40 141.6(12) 1_666 .
O5 Co4 O6 C40 131.2(2) . .
O4 Co4 O6 C40 39.0(2) . .
O23 C4 O7 Co3 16.8(5) . .
C5 C4 O7 Co3 -163.7(2) . .
O21 Co3 O7 C4 -73.5(3) 1_666 .
O20 Co3 O7 C4 73.8(3) 1_556 .
O8 Co3 O7 C4 -175.8(3) . .
N3 C1 O8 Co3 -164.5(3) . .
O7 Co3 O8 C1 41.0(2) . .
O21 Co3 O8 C1 -80.8(2) 1_666 .
O20 Co3 O8 C1 158.7(2) 1_556 .
C47 C48 O9 C51 -14.1(5) . .
C49 C48 O9 C51 165.7(3) . .
C52 C51 O9 C48 172.2(3) . .
C62 C61 O10 C60 -4.6(5) . .
C66 C61 O10 C60 177.5(3) . .
C54 C60 O10 C61 -157.7(3) . .
C71 C70 O11 C69 173.0(3) . .
C73 C70 O11 C69 -4.0(5) . .
C56 C69 O11 C70 174.2(3) . .
O13 C67 O12 Co1 7.4(5) . 1_444
C64 C67 O12 Co1 -171.4(2) . 1_444
O12 C67 O13 Co2 19.2(5) . 1_444
C64 C67 O13 Co2 -161.9(2) . 1_444
O15 C76 O14 Co1 -3.9(6) . 1_554
C75 C76 O14 Co1 172.2(2) . 1_554
O14 C76 O15 Co2 22.8(5) . 1_554
C75 C76 O15 Co2 -153.5(2) . 1_554
C9 C8 O16 C11 -9.5(4) . .
C7 C8 O16 C11 170.9(3) . .
C12 C11 O16 C8 -165.5(2) . .
C23 C22 O17 C21 170.1(3) . .
C27 C22 O17 C21 -8.7(5) . .
C16 C21 O17 C22 -163.9(3) . .
C35 C30 O18 C29 -178.2(3) . .
C31 C30 O18 C29 2.7(5) . .
C14 C29 O18 C30 171.6(3) . .
O20 C36 O19 Co4 127.1(13) . 1_554
C33 C36 O19 Co4 -57.2(15) . 1_554
O19 C36 O20 Co3 8.8(4) . 1_554
C33 C36 O20 Co3 -167.0(3) . 1_554
O22 C28 O21 Co3 -3.5(6) . 1_444
C25 C28 O21 Co3 174.9(2) . 1_444
O21 C28 O22 Co4 35.7(7) . 1_444
C25 C28 O22 Co4 -142.7(3) . 1_444
O7 C4 O23 Co4 -14.7(6) . .
C5 C4 O23 Co4 165.8(2) . .
O19 Co4 O23 C4 -26.5(3) 1_556 .
O22 Co4 O23 C4 60.3(3) 1_666 .
O6 Co4 O23 C4 -119.2(3) . .
O5 Co4 O23 C4 -137.5(5) . .
O4 Co4 O23 C4 147.8(3) . .

loop_
_platon_squeeze_void_nr
_platon_squeeze_void_average_x
_platon_squeeze_void_average_y
_platon_squeeze_void_average_z
_platon_squeeze_void_volume
_platon_squeeze_void_count_electrons
_platon_squeeze_void_content
1 0.087 0.000 0.500 707 50 ' '
2 0.500 1.000 1.000 418 23 ' '
